data_1574765
loop_
_publ_author_name
'Parry, Christian S.'
'Kwabi-Addo, Bernard'
'Ramadhar, Timothy R.'
'Butcher, Raymond J.'

_publ_section_title
;
 Dichlorido{(E)-N,N-dimethyl-2-[phenyl(pyridin-2-yl)methylidene]hydrazine-1-carbothioamide}cadmium(II)
;
_journal_coeditor_code BT4171
_journal_issue 5
_journal_name_full IUCrData
_journal_page_first x250464
_journal_paper_doi 10.1107/S241431462500464X
_journal_volume 10
_journal_year 2025
_chemical_formula_iupac '[Cd Cl2 (C15 H16 N4 S)]'
_chemical_formula_moiety 'C15 H16 Cd Cl2 N4 S'
_chemical_formula_sum 'C15 H16 Cd Cl2 N4 S'
_chemical_formula_weight 467.68
_chemical_name_systematic
Dichlorido{(<i>E</i>)-<i>N</i>,<i>N</i>-dimethyl-2-[phenyl(pyridin-2-yl)methylidene]hydrazine-1-carbothioamide}cadmium(II)
_space_group_crystal_system monoclinic
_space_group_IT_number 14
_space_group_name_Hall '-P 2ybc'
_space_group_name_H-M_alt 'P 1 21/c 1'
_atom_sites_solution_hydrogens geom
_atom_sites_solution_primary iterative
_audit_creation_method
;
Olex2 1.5
(compiled 2025.04.05 svn.rf049d14d for OlexSys, GUI svn.r7205)
;
_cell_angle_alpha 90
_cell_angle_beta 93.6036(8)
_cell_angle_gamma 90
_cell_formula_units_Z 4
_cell_length_a 8.58301(8)
_cell_length_b 7.87355(7)
_cell_length_c 26.1616(2)
_cell_measurement_reflns_used 7680
_cell_measurement_temperature 100.00(10)
_cell_measurement_theta_max 76.4600
_cell_measurement_theta_min 3.3730
_cell_volume 1764.47(3)
_computing_cell_refinement
;
CrysAlisPro 1.171.43.91a (Rigaku OD, 2023)
;
_computing_data_collection 'CrysAlisPro system (CCD 43.91a 64-bit (release 29-09-2023))'
_computing_data_reduction
;
CrysAlisPro 1.171.43.91a (Rigaku OD, 2023)
;
_computing_molecular_graphics
;
Olex2 1.5 (Dolomanov <i>et al.</i>,  2009)
;
_computing_publication_material
;
Olex2 1.5 (Dolomanov <i>et al.</i>,  2009; Bourhis et al., 2015)
;
_computing_structure_refinement
;
<i>SHELXL2018/3</i> (Sheldrick, 2015)
;
_computing_structure_solution
;
Superflip  (Palatinus & Chapuis, 2007; Palatinus & van der Lee,
2008;
Palatinus <i>et al.</i>,  2012)
;
_diffrn_ambient_temperature 100.00(10)
_diffrn_detector 'Hybrid Pixel Array Detector'
_diffrn_detector_area_resol_mean 10.0000
_diffrn_measured_fraction_theta_full 0.999
_diffrn_measured_fraction_theta_max 0.960
_diffrn_measurement_device 'four-circle diffractometer'
_diffrn_measurement_device_type 'XtaLAB Synergy, Dualflex, HyPix'
_diffrn_measurement_method '\w scans'
_diffrn_radiation_monochromator mirror
_diffrn_radiation_probe x-ray
_diffrn_radiation_type 'Cu K\a'
_diffrn_radiation_wavelength 1.54184
_diffrn_reflns_av_R_equivalents 0.0340
_diffrn_reflns_av_unetI/netI 0.0330
_diffrn_reflns_limit_h_max 10
_diffrn_reflns_limit_h_min -10
_diffrn_reflns_limit_k_max 5
_diffrn_reflns_limit_k_min -9
_diffrn_reflns_limit_l_max 29
_diffrn_reflns_limit_l_min -33
_diffrn_reflns_number 11604
_diffrn_reflns_theta_full 67.684
_diffrn_reflns_theta_max 77.794
_diffrn_reflns_theta_min 3.385
_diffrn_source 'micro-focus sealed X-ray tube'
_exptl_absorpt_coefficient_mu 13.829
_exptl_absorpt_correction_T_max 1.00000
_exptl_absorpt_correction_T_min 0.48917
_exptl_absorpt_correction_type multi-scan
_exptl_absorpt_process_details
;
(CrysAlisPro; Rigaku OD, 2023)
;
_exptl_crystal_colour 'metallic yellowish brown'
_exptl_crystal_density_diffrn 1.761
_exptl_crystal_description irregular
_exptl_crystal_F_000 928
_exptl_crystal_size_max 0.6
_exptl_crystal_size_mid 0.2
_exptl_crystal_size_min 0.2
_refine_diff_density_max 0.620
_refine_diff_density_min -0.856
_refine_ls_extinction_method none
_refine_ls_goodness_of_fit_ref 1.050
_refine_ls_hydrogen_treatment constr
_refine_ls_matrix_type full
_refine_ls_number_parameters 210
_refine_ls_number_reflns 3603
_refine_ls_number_restraints 0
_refine_ls_restrained_S_all 1.050
_refine_ls_R_factor_all 0.0297
_refine_ls_R_factor_gt 0.0266
_refine_ls_shift/su_max 0.001
_refine_ls_shift/su_mean 0.000
_refine_ls_structure_factor_coef Fsqd
_refine_ls_weighting_details 'w=1/[\s^2^(Fo^2^)+(0.0404P)^2^+0.8003P] where P=(Fo^2^+2Fc^2^)/3'
_refine_ls_weighting_scheme calc
_refine_ls_wR_factor_gt 0.0694
_refine_ls_wR_factor_ref 0.0710
_reflns_number_gt 3407
_reflns_number_total 3603
_reflns_threshold_expression 'I > 2\s(I)'
_cod_data_source_file bt4171.cif
_cod_data_source_block I
_cod_database_code 1574765
_shelx_space_group_comment
;
The symmetry employed for this shelxl refinement is uniquely defined
by the following loop, which should always be used as a source of
symmetry information in preference to the above space-group names.
They are only intended as comments.
;

loop_
_space_group_symop_operation_xyz
'x, y, z'
'-x, y+1/2, -z+1/2'
'-x, -y, -z'
'x, -y-1/2, z-1/2'

loop_
_atom_site_type_symbol
_atom_site_label
_atom_site_fract_x
_atom_site_fract_y
_atom_site_fract_z
_atom_site_U_iso_or_equiv
_atom_site_adp_type
_atom_site_calc_flag
_atom_site_occupancy
_atom_site_disorder_assembly
_atom_site_disorder_group
Cd Cd1 0.32068(2) 0.37636(2) 0.63193(2) 0.01458(8) Uani d 1 . .
Cl Cl2 0.32122(7) 0.10628(8) 0.58597(2) 0.02127(14) Uani d 1 . .
S S16 0.47203(8) 0.31437(9) 0.71916(2) 0.02291(15) Uani d 1 . .
Cl Cl23 0.04850(7) 0.45555(8) 0.64866(2) 0.02132(14) Uani d 1 . .
N N8 0.3247(2) 0.5639(3) 0.56203(8) 0.0157(4) Uani d 1 . .
C C21 0.8095(3) 1.0446(3) 0.64425(10) 0.0190(5) Uani d 1 . .
H H21 0.806392 1.133222 0.668803 0.023 Uiso calc 1 . .
N N13 0.7411(2) 0.4475(3) 0.75560(8) 0.0170(4) Uani d 1 . .
N N10 0.5467(2) 0.5572(3) 0.63645(7) 0.0154(4) Uani d 1 . .
C C14 0.7436(3) 0.3269(4) 0.79814(10) 0.0246(6) Uani d 1 . .
H H14A 0.695338 0.378944 0.827270 0.037 Uiso calc 1 . .
H H14B 0.851899 0.296266 0.808253 0.037 Uiso calc 1 . .
H H14C 0.685370 0.224531 0.787421 0.037 Uiso calc 1 . .
C C17 0.6955(3) 0.7942(3) 0.60394(9) 0.0157(5) Uani d 1 . .
C C22 0.6928(3) 0.9225(3) 0.64090(9) 0.0174(5) Uani d 1 . .
H H22 0.610953 0.925997 0.663700 0.021 Uiso calc 1 . .
C C9 0.5675(3) 0.6670(3) 0.60118(9) 0.0146(5) Uani d 1 . .
C C18 0.8178(3) 0.7886(3) 0.57137(10) 0.0197(5) Uani d 1 . .
H H18 0.820495 0.701472 0.546315 0.024 Uiso calc 1 . .
C C20 0.9317(3) 1.0370(3) 0.61143(10) 0.0201(5) Uani d 1 . .
H H20 1.012337 1.119755 0.613958 0.024 Uiso calc 1 . .
N N11 0.6548(2) 0.5470(3) 0.67711(7) 0.0163(4) Uani d 1 . .
H H11 0.739897 0.609484 0.677388 0.020 Uiso calc 1 . .
C C19 0.9353(3) 0.9090(4) 0.57527(10) 0.0206(5) Uani d 1 . .
H H19 1.018646 0.903866 0.553075 0.025 Uiso calc 1 . .
C C12 0.6319(3) 0.4411(3) 0.71716(9) 0.0158(5) Uani d 1 . .
C C6 0.2184(3) 0.6590(4) 0.48022(10) 0.0196(5) Uani d 1 . .
H H6 0.136360 0.654286 0.454139 0.023 Uiso calc 1 . .
C C3 0.4487(3) 0.6669(3) 0.55744(9) 0.0145(5) Uani d 1 . .
C C4 0.4631(3) 0.7673(3) 0.51456(9) 0.0167(5) Uani d 1 . .
H H4 0.551360 0.839065 0.512169 0.020 Uiso calc 1 . .
C C5 0.3471(3) 0.7620(3) 0.47506(9) 0.0189(5) Uani d 1 . .
H H5 0.356063 0.827975 0.444983 0.023 Uiso calc 1 . .
C C15 0.8625(3) 0.5789(4) 0.75933(10) 0.0205(5) Uani d 1 . .
H H15A 0.896630 0.596802 0.795375 0.031 Uiso calc 1 . .
H H15B 0.820319 0.685232 0.744716 0.031 Uiso calc 1 . .
H H15C 0.951580 0.542510 0.740372 0.031 Uiso calc 1 . .
C C7 0.2124(3) 0.5627(4) 0.52455(10) 0.0196(5) Uani d 1 . .
H H7 0.123750 0.492540 0.528295 0.023 Uiso calc 1 . .

loop_
_atom_site_aniso_label
_atom_site_aniso_U_11
_atom_site_aniso_U_22
_atom_site_aniso_U_33
_atom_site_aniso_U_12
_atom_site_aniso_U_13
_atom_site_aniso_U_23
Cd1 0.01462(11) 0.01564(12) 0.01332(11) -0.00527(6) -0.00038(7) 0.00023(6)
Cl2 0.0209(3) 0.0201(3) 0.0232(3) -0.0047(2) 0.0051(2) -0.0055(2)
S16 0.0256(3) 0.0260(3) 0.0165(3) -0.0107(3) -0.0039(2) 0.0071(2)
Cl23 0.0186(3) 0.0212(3) 0.0244(3) -0.0023(2) 0.0033(2) -0.0040(2)
N8 0.0152(10) 0.0182(10) 0.0131(9) -0.0042(8) -0.0033(7) 0.0001(8)
C21 0.0206(12) 0.0180(13) 0.0177(11) -0.0035(10) -0.0052(9) -0.0031(10)
N13 0.0197(10) 0.0188(11) 0.0121(9) 0.0014(8) -0.0027(7) 0.0012(8)
N10 0.0146(9) 0.0180(11) 0.0132(9) -0.0030(8) -0.0028(7) 0.0011(8)
C14 0.0309(14) 0.0243(14) 0.0174(12) 0.0042(12) -0.0079(10) 0.0047(11)
C17 0.0160(11) 0.0170(12) 0.0134(11) -0.0038(9) -0.0037(8) 0.0042(9)
C22 0.0167(12) 0.0210(12) 0.0142(12) -0.0033(10) -0.0007(9) 0.0016(10)
C9 0.0150(11) 0.0161(11) 0.0123(11) -0.0015(9) -0.0024(9) -0.0009(9)
C18 0.0216(12) 0.0175(12) 0.0201(12) -0.0037(10) 0.0009(10) -0.0028(10)
C20 0.0170(12) 0.0184(13) 0.0238(13) -0.0057(10) -0.0071(9) 0.0045(10)
N11 0.0158(10) 0.0201(11) 0.0122(9) -0.0060(8) -0.0047(7) 0.0018(8)
C19 0.0168(12) 0.0226(13) 0.0227(13) -0.0041(10) 0.0031(10) 0.0007(11)
C12 0.0207(12) 0.0138(12) 0.0126(11) 0.0019(9) -0.0009(9) 0.0000(9)
C6 0.0177(12) 0.0238(13) 0.0161(12) -0.0032(11) -0.0076(9) 0.0008(10)
C3 0.0142(11) 0.0145(11) 0.0144(11) -0.0012(9) -0.0009(9) -0.0018(10)
C4 0.0166(11) 0.0168(12) 0.0163(11) -0.0052(9) -0.0028(9) 0.0006(10)
C5 0.0229(12) 0.0190(12) 0.0147(11) 0.0001(10) -0.0013(9) 0.0036(10)
C15 0.0164(12) 0.0266(13) 0.0179(12) -0.0010(11) -0.0026(9) -0.0030(11)
C7 0.0173(12) 0.0222(13) 0.0188(12) -0.0079(10) -0.0029(9) 0.0018(10)

loop_
_atom_type_symbol
_atom_type_description
_atom_type_scat_dispersion_real
_atom_type_scat_dispersion_imag
_atom_type_scat_source
C C 0.0181 0.0091 'International Tables Vol C Tables 4.2.6.8 and 6.1.1.4'
H H 0.0000 0.0000 'International Tables Vol C Tables 4.2.6.8 and 6.1.1.4'
Cd Cd 0.1185 4.6533 'International Tables Vol C Tables 4.2.6.8 and 6.1.1.4'
N N 0.0311 0.0180 'International Tables Vol C Tables 4.2.6.8 and 6.1.1.4'
S S 0.3331 0.5567 'International Tables Vol C Tables 4.2.6.8 and 6.1.1.4'
Cl Cl 0.3639 0.7018 'International Tables Vol C Tables 4.2.6.8 and 6.1.1.4'

loop_
_geom_angle_atom_site_label_1
_geom_angle_atom_site_label_2
_geom_angle_atom_site_label_3
_geom_angle_site_symmetry_1
_geom_angle_site_symmetry_3
_geom_angle
_geom_angle_publ_flag
Cl2 Cd1 S16 . . 104.61(2) y
Cl2 Cd1 Cl23 . . 109.64(2) y
Cl23 Cd1 S16 . . 108.43(2) y
N8 Cd1 Cl2 . . 99.39(5) y
N8 Cd1 S16 . . 140.28(5) y
N8 Cd1 Cl23 . . 92.25(5) y
N8 Cd1 N10 . . 67.36(7) y
N10 Cd1 Cl2 . . 120.90(5) y
N10 Cd1 S16 . . 73.20(5) y
N10 Cd1 Cl23 . . 127.43(5) y
C12 S16 Cd1 . . 102.86(9) y
C3 N8 Cd1 . . 119.79(16) y
C7 N8 Cd1 . . 121.53(17) y
C7 N8 C3 . . 118.5(2) y
C22 C21 H21 . . 120.1 ?
C22 C21 C20 . . 119.9(2) ?
C20 C21 H21 . . 120.1 ?
C14 N13 C15 . . 115.5(2) ?
C12 N13 C14 . . 121.7(2) ?
C12 N13 C15 . . 122.7(2) ?
C9 N10 Cd1 . . 120.77(16) ?
C9 N10 N11 . . 118.6(2) ?
N11 N10 Cd1 . . 120.60(15) ?
N13 C14 H14A . . 109.5 ?
N13 C14 H14B . . 109.5 ?
N13 C14 H14C . . 109.5 ?
H14A C14 H14B . . 109.5 ?
H14A C14 H14C . . 109.5 ?
H14B C14 H14C . . 109.5 ?
C22 C17 C9 . . 118.4(2) ?
C18 C17 C22 . . 119.4(2) ?
C18 C17 C9 . . 122.2(2) ?
C21 C22 C17 . . 120.0(2) ?
C21 C22 H22 . . 120.0 ?
C17 C22 H22 . . 120.0 ?
N10 C9 C17 . . 123.7(2) ?
N10 C9 C3 . . 115.7(2) ?
C3 C9 C17 . . 120.6(2) ?
C17 C18 H18 . . 119.8 ?
C19 C18 C17 . . 120.5(2) ?
C19 C18 H18 . . 119.8 ?
C21 C20 H20 . . 120.0 ?
C19 C20 C21 . . 120.1(2) ?
C19 C20 H20 . . 120.0 ?
N10 N11 H11 . . 119.7 ?
C12 N11 N10 . . 120.6(2) ?
C12 N11 H11 . . 119.7 ?
C18 C19 C20 . . 120.1(2) ?
C18 C19 H19 . . 119.9 ?
C20 C19 H19 . . 119.9 ?
N13 C12 S16 . . 122.02(19) ?
N13 C12 N11 . . 115.4(2) ?
N11 C12 S16 . . 122.56(19) ?
C5 C6 H6 . . 120.9 ?
C5 C6 C7 . . 118.2(2) ?
C7 C6 H6 . . 120.9 ?
N8 C3 C9 . . 116.1(2) ?
N8 C3 C4 . . 121.8(2) ?
C4 C3 C9 . . 122.1(2) ?
C3 C4 H4 . . 120.4 ?
C3 C4 C5 . . 119.2(2) ?
C5 C4 H4 . . 120.4 ?
C6 C5 C4 . . 119.0(2) ?
C6 C5 H5 . . 120.5 ?
C4 C5 H5 . . 120.5 ?
N13 C15 H15A . . 109.5 ?
N13 C15 H15B . . 109.5 ?
N13 C15 H15C . . 109.5 ?
H15A C15 H15B . . 109.5 ?
H15A C15 H15C . . 109.5 ?
H15B C15 H15C . . 109.5 ?
N8 C7 C6 . . 123.2(2) ?
N8 C7 H7 . . 118.4 ?
C6 C7 H7 . . 118.4 ?

loop_
_geom_bond_atom_site_label_1
_geom_bond_atom_site_label_2
_geom_bond_site_symmetry_2
_geom_bond_distance
_geom_bond_publ_flag
Cd1 Cl2 . 2.4430(6) y
Cd1 S16 . 2.6001(6) y
Cd1 Cl23 . 2.4832(6) y
Cd1 N8 . 2.352(2) y
Cd1 N10 . 2.403(2) y
S16 C12 . 1.700(3) y
N8 C3 . 1.349(3) ?
N8 C7 . 1.331(3) ?
C21 H21 . 0.9500 ?
C21 C22 . 1.387(4) ?
C21 C20 . 1.398(4) ?
N13 C14 . 1.462(3) ?
N13 C12 . 1.332(3) ?
N13 C15 . 1.467(3) ?
N10 C9 . 1.285(3) ?
N10 N11 . 1.370(3) ?
C14 H14A . 0.9800 ?
C14 H14B . 0.9800 ?
C14 H14C . 0.9800 ?
C17 C22 . 1.400(4) ?
C17 C9 . 1.485(3) ?
C17 C18 . 1.394(3) ?
C22 H22 . 0.9500 ?
C9 C3 . 1.484(3) ?
C18 H18 . 0.9500 ?
C18 C19 . 1.383(4) ?
C20 H20 . 0.9500 ?
C20 C19 . 1.384(4) ?
N11 H11 . 0.8800 ?
N11 C12 . 1.363(3) ?
C19 H19 . 0.9500 ?
C6 H6 . 0.9500 ?
C6 C5 . 1.384(4) ?
C6 C7 . 1.389(4) ?
C3 C4 . 1.384(4) ?
C4 H4 . 0.9500 ?
C4 C5 . 1.390(3) ?
C5 H5 . 0.9500 ?
C15 H15A . 0.9800 ?
C15 H15B . 0.9800 ?
C15 H15C . 0.9800 ?
C7 H7 . 0.9500 ?

loop_
_geom_torsion_atom_site_label_1
_geom_torsion_atom_site_label_2
_geom_torsion_atom_site_label_3
_geom_torsion_atom_site_label_4
_geom_torsion_site_symmetry_1
_geom_torsion_site_symmetry_2
_geom_torsion_site_symmetry_3
_geom_torsion_site_symmetry_4
_geom_torsion
_geom_torsion_publ_flag
Cd1 S16 C12 N13 . . . . 179.67(19) ?
Cd1 S16 C12 N11 . . . . 1.9(2) ?
Cd1 N8 C3 C9 . . . . -6.8(3) ?
Cd1 N8 C3 C4 . . . . 173.68(18) ?
Cd1 N8 C7 C6 . . . . -173.3(2) ?
Cd1 N10 C9 C17 . . . . 173.71(18) ?
Cd1 N10 C9 C3 . . . . -3.0(3) ?
Cd1 N10 N11 C12 . . . . -3.8(3) ?
N8 C3 C4 C5 . . . . -0.1(4) ?
C21 C20 C19 C18 . . . . 0.2(4) ?
N10 C9 C3 N8 . . . . 6.4(3) ?
N10 C9 C3 C4 . . . . -174.1(2) ?
N10 N11 C12 S16 . . . . 0.9(3) ?
N10 N11 C12 N13 . . . . -177.0(2) ?
C14 N13 C12 S16 . . . . 10.0(3) ?
C14 N13 C12 N11 . . . . -172.1(2) ?
C17 C9 C3 N8 . . . . -170.5(2) ?
C17 C9 C3 C4 . . . . 9.0(4) ?
C17 C18 C19 C20 . . . . -0.4(4) ?
C22 C21 C20 C19 . . . . 0.7(4) ?
C22 C17 C9 N10 . . . . -67.2(3) ?
C22 C17 C9 C3 . . . . 109.3(3) ?
C22 C17 C18 C19 . . . . -0.3(4) ?
C9 N10 N11 C12 . . . . 175.3(2) ?
C9 C17 C22 C21 . . . . -179.3(2) ?
C9 C17 C18 C19 . . . . -179.7(2) ?
C9 C3 C4 C5 . . . . -179.6(2) ?
C18 C17 C22 C21 . . . . 1.2(4) ?
C18 C17 C9 N10 . . . . 112.2(3) ?
C18 C17 C9 C3 . . . . -71.2(3) ?
C20 C21 C22 C17 . . . . -1.5(4) ?
N11 N10 C9 C17 . . . . -5.3(4) ?
N11 N10 C9 C3 . . . . 178.0(2) ?
C3 N8 C7 C6 . . . . 1.8(4) ?
C3 C4 C5 C6 . . . . 1.4(4) ?
C5 C6 C7 N8 . . . . -0.5(4) ?
C15 N13 C12 S16 . . . . -167.47(19) ?
C15 N13 C12 N11 . . . . 10.4(3) ?
C7 N8 C3 C9 . . . . 178.0(2) ?
C7 N8 C3 C4 . . . . -1.5(4) ?
C7 C6 C5 C4 . . . . -1.2(4) ?
